data_4105859
loop_
_publ_author_name
'Bin Tan'
'Nuno R. Candeias'
'Carlos F. Barbas'

_publ_section_title
;
 Core-Structure-Motivated Design of a Phosphine-Catalyzed [3 + 2]
 Cycloaddition Reaction: Enantioselective Syntheses of
 Spirocyclopenteneoxindoles
;
_journal_name_full 'Journal of the American Chemical Society'
_journal_page_first 4672
_journal_page_last 4675
_journal_paper_doi 10.1021/ja110147w
_journal_volume 133
_journal_year 2011
_chemical_formula_sum 'C30 H32 Cl N O7'
_chemical_formula_weight 554.02
_chemical_name_systematic
; 
 ? 
;
_space_group_IT_number 19
_symmetry_cell_setting orthorhombic
_symmetry_space_group_name_Hall 'P 2ac 2ab'
_symmetry_space_group_name_H-M 'P 21 21 21'
_atom_sites_solution_hydrogens geom
_atom_sites_solution_primary direct
_atom_sites_solution_secondary difmap
_audit_creation_method SHELXL-97
_cell_angle_alpha 90.00
_cell_angle_beta 90.00
_cell_angle_gamma 90.00
_cell_formula_units_Z 4
_cell_length_a 9.4000(18)
_cell_length_b 10.1544(19)
_cell_length_c 30.775(6)
_cell_measurement_reflns_used 9906
_cell_measurement_temperature 100(2)
_cell_measurement_theta_max 27.88
_cell_measurement_theta_min 2.27
_cell_volume 2937.5(10)
_computing_cell_refinement 'Bruker SAINT'
_computing_data_collection 'Bruker APEX2'
_computing_data_reduction 'Bruker SAINT'
_computing_molecular_graphics 'Bruker SHELXTL'
_computing_publication_material 'Bruker SHELXTL'
_computing_structure_refinement 'SHELXL-97 (Sheldrick, 2008)'
_computing_structure_solution 'SHELXS-97 (Sheldrick, 2008)'
_diffrn_ambient_temperature 100(2)
_diffrn_measured_fraction_theta_full 1.000
_diffrn_measured_fraction_theta_max 0.953
_diffrn_measurement_device_type 'Bruker APEX CCD'
_diffrn_measurement_method '\f and \w scans'
_diffrn_radiation_monochromator graphite
_diffrn_radiation_source 'fine-focus sealed tube'
_diffrn_radiation_type MoK\a
_diffrn_radiation_wavelength 0.71073
_diffrn_reflns_av_R_equivalents 0.0453
_diffrn_reflns_av_sigmaI/netI 0.0395
_diffrn_reflns_limit_h_max 12
_diffrn_reflns_limit_h_min -10
_diffrn_reflns_limit_k_max 13
_diffrn_reflns_limit_k_min -9
_diffrn_reflns_limit_l_max 40
_diffrn_reflns_limit_l_min -40
_diffrn_reflns_number 25041
_diffrn_reflns_theta_full 25.00
_diffrn_reflns_theta_max 28.21
_diffrn_reflns_theta_min 1.32
_exptl_absorpt_coefficient_mu 0.176
_exptl_absorpt_correction_T_max 0.9775
_exptl_absorpt_correction_T_min 0.9411
_exptl_absorpt_correction_type multi-scan
_exptl_absorpt_process_details SADABS
_exptl_crystal_colour colourless
_exptl_crystal_density_diffrn 1.253
_exptl_crystal_description Block
_exptl_crystal_F_000 1168
_exptl_crystal_size_max 0.35
_exptl_crystal_size_mid 0.15
_exptl_crystal_size_min 0.13
_refine_diff_density_max 0.206
_refine_diff_density_min -0.233
_refine_diff_density_rms 0.040
_refine_ls_abs_structure_details 'Flack H D (1983), Acta Cryst. A39, 876-881'
_refine_ls_abs_structure_Flack -0.02(4)
_refine_ls_extinction_method none
_refine_ls_goodness_of_fit_ref 1.040
_refine_ls_hydrogen_treatment constr
_refine_ls_matrix_type full
_refine_ls_number_parameters 359
_refine_ls_number_reflns 6715
_refine_ls_number_restraints 0
_refine_ls_restrained_S_all 1.040
_refine_ls_R_factor_all 0.0359
_refine_ls_R_factor_gt 0.0323
_refine_ls_shift/su_max 0.002
_refine_ls_shift/su_mean 0.000
_refine_ls_structure_factor_coef Fsqd
_refine_ls_weighting_details 'calc w=1/[\s^2^(Fo^2^)+(0.0327P)^2^+0.5093P] where P=(Fo^2^+2Fc^2^)/3'
_refine_ls_weighting_scheme calc
_refine_ls_wR_factor_gt 0.0755
_refine_ls_wR_factor_ref 0.0781
_reflns_number_gt 6304
_reflns_number_total 6715
_reflns_threshold_expression >2sigma(I)
_cod_data_source_file ja110147w_si_002.cif
_cod_data_source_block Barbas12
_cod_database_code 4105859

loop_
_symmetry_equiv_pos_as_xyz
'x, y, z'
'x+1/2, -y+1/2, -z'
'-x, y+1/2, -z+1/2'
'-x+1/2, -y, z+1/2'

loop_
_atom_site_label
_atom_site_type_symbol
_atom_site_fract_x
_atom_site_fract_y
_atom_site_fract_z
_atom_site_U_iso_or_equiv
_atom_site_adp_type
_atom_site_occupancy
_atom_site_symmetry_multiplicity
_atom_site_calc_flag
_atom_site_refinement_flags
Cl1 Cl 0.85789(5) 0.23723(3) 0.774850(12) 0.02815(9) Uani 1 1 d .
O1 O 1.05069(13) 0.70081(10) 0.94232(3) 0.0278(3) Uani 1 1 d .
O2 O 1.18633(11) 0.86672(9) 0.91496(3) 0.0197(2) Uani 1 1 d .
O3 O 0.54301(13) 0.70883(11) 0.83838(4) 0.0352(3) Uani 1 1 d .
O4 O 0.53311(12) 0.92221(10) 0.81914(4) 0.0264(2) Uani 1 1 d .
O5 O 1.10278(11) 1.03663(9) 0.82316(3) 0.0204(2) Uani 1 1 d .
O6 O 1.23384(14) 1.32021(11) 0.91029(4) 0.0336(3) Uani 1 1 d .
O7 O 1.20300(12) 1.28263(10) 0.83828(3) 0.0229(2) Uani 1 1 d .
N1 N 1.08013(14) 1.16149(11) 0.88660(4) 0.0192(3) Uani 1 1 d .
C1 C 0.85590(17) 0.38395(13) 0.80441(5) 0.0204(3) Uani 1 1 d .
C2 C 0.83277(17) 0.38014(13) 0.84879(5) 0.0212(3) Uani 1 1 d .
H2 H 0.8204 0.2983 0.8633 0.025 Uiso 1 1 calc R
C3 C 0.82793(17) 0.49803(13) 0.87191(4) 0.0199(3) Uani 1 1 d .
H3 H 0.8125 0.4965 0.9024 0.024 Uiso 1 1 calc R
C4 C 0.84552(16) 0.61785(12) 0.85077(4) 0.0171(3) Uani 1 1 d .
C5 C 0.87076(17) 0.61841(13) 0.80614(4) 0.0194(3) Uani 1 1 d .
H5 H 0.8849 0.6999 0.7916 0.023 Uiso 1 1 calc R
C6 C 0.87559(17) 0.50189(13) 0.78256(4) 0.0209(3) Uani 1 1 d .
H6 H 0.8921 0.5030 0.7521 0.025 Uiso 1 1 calc R
C7 C 0.83374(16) 0.74668(12) 0.87560(4) 0.0174(3) Uani 1 1 d .
H7 H 0.7977 0.7283 0.9056 0.021 Uiso 1 1 calc R
C8 C 0.97586(16) 0.82330(12) 0.87875(4) 0.0166(3) Uani 1 1 d .
H8 H 1.0295 0.8070 0.8512 0.020 Uiso 1 1 calc R
C9 C 0.93380(16) 0.97175(13) 0.87939(4) 0.0167(3) Uani 1 1 d .
C10 C 0.79448(16) 0.96948(13) 0.85529(4) 0.0185(3) Uani 1 1 d .
H10 H 0.7516 1.0447 0.8424 0.022 Uiso 1 1 calc R
C11 C 0.73900(16) 0.84919(13) 0.85425(4) 0.0182(3) Uani 1 1 d .
C12 C 1.07292(16) 0.78672(13) 0.91614(4) 0.0190(3) Uani 1 1 d .
C13 C 1.29975(17) 0.86377(15) 0.94850(5) 0.0239(3) Uani 1 1 d .
C14 C 1.37837(19) 0.73371(16) 0.94546(6) 0.0333(4) Uani 1 1 d .
H14B H 1.3119 0.6612 0.9509 0.050 Uiso 1 1 calc R
H14C H 1.4546 0.7316 0.9672 0.050 Uiso 1 1 calc R
H14A H 1.4194 0.7243 0.9164 0.050 Uiso 1 1 calc R
C15 C 1.2363(2) 0.8880(2) 0.99332(5) 0.0371(4) Uani 1 1 d .
H15B H 1.1784 0.9682 0.9927 0.056 Uiso 1 1 calc R
H15C H 1.3132 0.8985 1.0146 0.056 Uiso 1 1 calc R
H15A H 1.1766 0.8130 1.0016 0.056 Uiso 1 1 calc R
C16 C 1.39386(19) 0.97811(16) 0.93510(5) 0.0308(4) Uani 1 1 d .
H16A H 1.4275 0.9643 0.9053 0.046 Uiso 1 1 calc R
H16C H 1.4756 0.9837 0.9548 0.046 Uiso 1 1 calc R
H16B H 1.3393 1.0602 0.9366 0.046 Uiso 1 1 calc R
C17 C 0.59618(17) 0.81661(14) 0.83677(5) 0.0222(3) Uani 1 1 d .
C18 C 0.39315(19) 0.89866(19) 0.80084(6) 0.0380(4) Uani 1 1 d .
H18A H 0.4003 0.8331 0.7776 0.057 Uiso 1 1 calc R
H18B H 0.3553 0.9811 0.7890 0.057 Uiso 1 1 calc R
H18C H 0.3294 0.8659 0.8236 0.057 Uiso 1 1 calc R
C19 C 0.91742(16) 1.03521(13) 0.92349(4) 0.0188(3) Uani 1 1 d .
C20 C 0.82932(18) 1.00000(13) 0.95768(5) 0.0232(3) Uani 1 1 d .
H20 H 0.7695 0.9249 0.9556 0.028 Uiso 1 1 calc R
C21 C 0.8300(2) 1.07667(14) 0.99520(5) 0.0301(4) Uani 1 1 d .
H21 H 0.7710 1.0537 1.0191 0.036 Uiso 1 1 calc R
C22 C 0.9172(2) 1.18662(15) 0.99758(5) 0.0337(4) Uani 1 1 d .
H22 H 0.9168 1.2380 1.0234 0.040 Uiso 1 1 calc R
C23 C 1.0049(2) 1.22394(15) 0.96353(5) 0.0300(4) Uani 1 1 d .
H23 H 1.0633 1.3001 0.9654 0.036 Uiso 1 1 calc R
C24 C 1.00403(17) 1.14556(14) 0.92655(4) 0.0208(3) Uani 1 1 d .
C25 C 1.04883(16) 1.05784(12) 0.85784(4) 0.0171(3) Uani 1 1 d .
C26 C 1.18172(17) 1.26306(14) 0.88017(5) 0.0224(3) Uani 1 1 d .
C27 C 1.30108(18) 1.39060(14) 0.82402(5) 0.0257(3) Uani 1 1 d .
C28 C 1.2453(2) 1.52171(15) 0.84032(5) 0.0302(4) Uani 1 1 d .
H28A H 1.1447 1.5306 0.8325 0.045 Uiso 1 1 calc R
H28B H 1.2998 1.5934 0.8270 0.045 Uiso 1 1 calc R
H28C H 1.2554 1.5259 0.8720 0.045 Uiso 1 1 calc R
C29 C 1.4512(2) 1.36150(18) 0.83875(7) 0.0401(4) Uani 1 1 d .
H29C H 1.4568 1.3689 0.8705 0.060 Uiso 1 1 calc R
H29B H 1.5168 1.4248 0.8254 0.060 Uiso 1 1 calc R
H29A H 1.4775 1.2720 0.8299 0.060 Uiso 1 1 calc R
C30 C 1.2865(2) 1.38217(17) 0.77481(5) 0.0374(4) Uani 1 1 d .
H30A H 1.3195 1.2958 0.7648 0.056 Uiso 1 1 calc R
H30C H 1.3442 1.4513 0.7613 0.056 Uiso 1 1 calc R
H30B H 1.1866 1.3940 0.7667 0.056 Uiso 1 1 calc R

loop_
_atom_site_aniso_label
_atom_site_aniso_U_11
_atom_site_aniso_U_22
_atom_site_aniso_U_33
_atom_site_aniso_U_23
_atom_site_aniso_U_13
_atom_site_aniso_U_12
Cl1 0.0349(2) 0.01982(15) 0.02972(18) -0.00565(13) -0.00390(17) 0.00419(15)
O1 0.0261(7) 0.0297(5) 0.0277(5) 0.0094(4) -0.0030(5) -0.0028(5)
O2 0.0146(6) 0.0235(5) 0.0210(5) 0.0019(4) -0.0036(4) -0.0009(4)
O3 0.0196(6) 0.0283(6) 0.0576(8) 0.0000(5) -0.0043(6) -0.0068(5)
O4 0.0155(6) 0.0305(5) 0.0332(6) -0.0001(4) -0.0061(5) 0.0013(4)
O5 0.0206(6) 0.0225(5) 0.0181(5) -0.0005(4) 0.0020(4) -0.0008(4)
O6 0.0384(8) 0.0371(6) 0.0252(6) -0.0027(4) -0.0054(5) -0.0170(6)
O7 0.0219(6) 0.0236(5) 0.0232(5) -0.0007(4) 0.0020(4) -0.0090(4)
N1 0.0189(7) 0.0207(6) 0.0181(5) -0.0015(4) 0.0006(5) -0.0035(5)
C1 0.0184(8) 0.0184(6) 0.0243(7) -0.0041(5) -0.0044(6) 0.0016(6)
C2 0.0199(8) 0.0174(6) 0.0262(7) 0.0046(5) -0.0016(6) -0.0004(6)
C3 0.0207(8) 0.0207(6) 0.0184(6) 0.0023(5) 0.0005(6) 0.0003(6)
C4 0.0120(7) 0.0181(6) 0.0212(6) -0.0008(5) -0.0010(6) -0.0005(5)
C5 0.0189(8) 0.0184(6) 0.0208(6) 0.0028(5) 0.0001(6) -0.0010(6)
C6 0.0202(8) 0.0232(6) 0.0192(6) -0.0008(5) -0.0015(6) 0.0005(6)
C7 0.0156(7) 0.0171(6) 0.0193(6) 0.0005(5) 0.0001(5) -0.0006(5)
C8 0.0155(8) 0.0159(6) 0.0182(6) -0.0001(5) 0.0004(6) 0.0001(5)
C9 0.0157(8) 0.0163(6) 0.0182(6) 0.0007(5) 0.0005(6) 0.0009(5)
C10 0.0152(8) 0.0212(6) 0.0193(6) 0.0010(5) 0.0008(6) 0.0022(6)
C11 0.0140(8) 0.0219(6) 0.0187(6) -0.0018(5) 0.0011(6) 0.0010(6)
C12 0.0162(8) 0.0202(6) 0.0205(6) -0.0007(5) 0.0013(6) 0.0025(5)
C13 0.0156(8) 0.0334(8) 0.0227(7) -0.0002(6) -0.0059(6) 0.0019(6)
C14 0.0245(10) 0.0359(8) 0.0396(9) 0.0062(7) -0.0080(7) 0.0077(7)
C15 0.0269(10) 0.0620(11) 0.0222(8) -0.0033(7) -0.0035(7) 0.0015(9)
C16 0.0219(9) 0.0360(8) 0.0344(8) -0.0034(7) -0.0072(7) -0.0039(7)
C17 0.0168(8) 0.0256(7) 0.0242(7) -0.0028(5) 0.0025(6) -0.0001(6)
C18 0.0146(9) 0.0513(10) 0.0480(10) 0.0006(8) -0.0097(8) 0.0024(8)
C19 0.0182(8) 0.0186(6) 0.0195(6) -0.0006(5) 0.0003(6) 0.0036(5)
C20 0.0238(9) 0.0193(6) 0.0266(7) 0.0010(5) 0.0051(6) 0.0023(6)
C21 0.0370(11) 0.0278(7) 0.0256(7) 0.0003(6) 0.0119(7) 0.0045(7)
C22 0.0497(12) 0.0285(7) 0.0230(7) -0.0087(6) 0.0074(8) 0.0009(8)
C23 0.0403(11) 0.0237(7) 0.0259(7) -0.0071(6) 0.0041(7) -0.0047(7)
C24 0.0214(8) 0.0216(6) 0.0194(6) -0.0001(5) 0.0016(6) 0.0012(6)
C25 0.0146(8) 0.0172(6) 0.0194(6) 0.0018(5) -0.0037(6) 0.0008(5)
C26 0.0207(8) 0.0221(6) 0.0245(7) -0.0005(5) -0.0014(6) -0.0038(6)
C27 0.0206(9) 0.0251(7) 0.0314(8) 0.0026(6) 0.0035(7) -0.0101(6)
C28 0.0270(10) 0.0251(7) 0.0385(9) 0.0006(6) -0.0009(7) -0.0072(7)
C29 0.0214(10) 0.0395(9) 0.0595(12) 0.0027(9) 0.0018(9) -0.0041(8)
C30 0.0415(11) 0.0401(9) 0.0305(8) 0.0011(7) 0.0114(8) -0.0139(8)

loop_
_atom_type_symbol
_atom_type_description
_atom_type_scat_dispersion_real
_atom_type_scat_dispersion_imag
_atom_type_scat_source
C C 0.0033 0.0016 'International Tables Vol C Tables 4.2.6.8 and 6.1.1.4'
H H 0.0000 0.0000 'International Tables Vol C Tables 4.2.6.8 and 6.1.1.4'
N N 0.0061 0.0033 'International Tables Vol C Tables 4.2.6.8 and 6.1.1.4'
O O 0.0106 0.0060 'International Tables Vol C Tables 4.2.6.8 and 6.1.1.4'
Cl Cl 0.1484 0.1585 'International Tables Vol C Tables 4.2.6.8 and 6.1.1.4'

loop_
_geom_angle_atom_site_label_1
_geom_angle_atom_site_label_2
_geom_angle_atom_site_label_3
_geom_angle
C12 O2 C13 122.70(11)
C17 O4 C18 115.24(13)
C26 O7 C27 119.32(11)
C25 N1 C26 126.64(12)
C25 N1 C24 110.57(11)
C26 N1 C24 122.54(11)
C2 C1 C6 121.61(12)
C2 C1 Cl1 119.49(10)
C6 C1 Cl1 118.90(11)
C1 C2 C3 119.03(12)
C1 C2 H2 120.5
C3 C2 H2 120.5
C4 C3 C2 120.62(12)
C4 C3 H3 119.7
C2 C3 H3 119.7
C3 C4 C5 119.02(12)
C3 C4 C7 120.65(12)
C5 C4 C7 120.31(11)
C6 C5 C4 121.13(12)
C6 C5 H5 119.4
C4 C5 H5 119.4
C1 C6 C5 118.59(12)
C1 C6 H6 120.7
C5 C6 H6 120.7
C4 C7 C11 114.53(11)
C4 C7 C8 113.65(12)
C11 C7 C8 100.86(10)
C4 C7 H7 109.2
C11 C7 H7 109.2
C8 C7 H7 109.2
C12 C8 C7 116.35(11)
C12 C8 C9 112.35(11)
C7 C8 C9 105.54(11)
C12 C8 H8 107.4
C7 C8 H8 107.4
C9 C8 H8 107.4
C10 C9 C19 111.14(12)
C10 C9 C25 114.02(11)
C19 C9 C25 102.50(11)
C10 C9 C8 101.51(11)
C19 C9 C8 116.74(11)
C25 C9 C8 111.43(12)
C11 C10 C9 111.56(12)
C11 C10 H10 124.2
C9 C10 H10 124.2
C10 C11 C17 124.68(13)
C10 C11 C7 112.92(13)
C17 C11 C7 122.30(12)
O1 C12 O2 126.45(14)
O1 C12 C8 125.50(14)
O2 C12 C8 108.05(11)
O2 C13 C14 108.95(12)
O2 C13 C16 102.38(11)
C14 C13 C16 111.45(14)
O2 C13 C15 110.22(13)
C14 C13 C15 112.80(14)
C16 C13 C15 110.54(14)
C13 C14 H14B 109.5
C13 C14 H14C 109.5
H14B C14 H14C 109.5
C13 C14 H14A 109.5
H14B C14 H14A 109.5
H14C C14 H14A 109.5
C13 C15 H15B 109.5
C13 C15 H15C 109.5
H15B C15 H15C 109.5
C13 C15 H15A 109.5
H15B C15 H15A 109.5
H15C C15 H15A 109.5
C13 C16 H16A 109.5
C13 C16 H16C 109.5
H16A C16 H16C 109.5
C13 C16 H16B 109.5
H16A C16 H16B 109.5
H16C C16 H16B 109.5
O3 C17 O4 124.08(15)
O3 C17 C11 124.29(14)
O4 C17 C11 111.63(12)
O4 C18 H18A 109.5
O4 C18 H18B 109.5
H18A C18 H18B 109.5
O4 C18 H18C 109.5
H18A C18 H18C 109.5
H18B C18 H18C 109.5
C20 C19 C24 120.48(13)
C20 C19 C9 129.28(13)
C24 C19 C9 110.21(12)
C19 C20 C21 118.84(14)
C19 C20 H20 120.6
C21 C20 H20 120.6
C22 C21 C20 119.79(15)
C22 C21 H21 120.1
C20 C21 H21 120.1
C23 C22 C21 122.11(14)
C23 C22 H22 118.9
C21 C22 H22 118.9
C22 C23 C24 117.34(15)
C22 C23 H23 121.3
C24 C23 H23 121.3
C19 C24 C23 121.43(14)
C19 C24 N1 109.03(12)
C23 C24 N1 129.50(14)
O5 C25 N1 127.24(13)
O5 C25 C9 125.26(12)
N1 C25 C9 107.48(11)
O6 C26 O7 128.37(14)
O6 C26 N1 121.27(13)
O7 C26 N1 110.34(12)
O7 C27 C29 110.10(13)
O7 C27 C28 109.44(13)
C29 C27 C28 113.27(14)
O7 C27 C30 101.25(12)
C29 C27 C30 111.79(16)
C28 C27 C30 110.34(14)
C27 C28 H28A 109.5
C27 C28 H28B 109.5
H28A C28 H28B 109.5
C27 C28 H28C 109.5
H28A C28 H28C 109.5
H28B C28 H28C 109.5
C27 C29 H29C 109.5
C27 C29 H29B 109.5
H29C C29 H29B 109.5
C27 C29 H29A 109.5
H29C C29 H29A 109.5
H29B C29 H29A 109.5
C27 C30 H30A 109.5
C27 C30 H30C 109.5
H30A C30 H30C 109.5
C27 C30 H30B 109.5
H30A C30 H30B 109.5
H30C C30 H30B 109.5

loop_
_geom_bond_atom_site_label_1
_geom_bond_atom_site_label_2
_geom_bond_distance
Cl1 C1 1.7458(14)
O1 C12 1.2059(17)
O2 C12 1.3408(18)
O2 C13 1.4842(18)
O3 C17 1.2042(18)
O4 C17 1.3401(18)
O4 C18 1.451(2)
O5 C25 1.2009(17)
O6 C26 1.1983(18)
O7 C26 1.3197(17)
O7 C27 1.4982(17)
N1 C25 1.4064(17)
N1 C26 1.4194(19)
N1 C24 1.4315(18)
C1 C2 1.383(2)
C1 C6 1.3858(19)
C2 C3 1.3934(19)
C2 H2 0.9500
C3 C4 1.3896(18)
C3 H3 0.9500
C4 C5 1.3939(19)
C4 C7 1.5190(17)
C5 C6 1.3886(18)
C5 H5 0.9500
C6 H6 0.9500
C7 C11 1.5194(19)
C7 C8 1.549(2)
C7 H7 1.0000
C8 C12 1.515(2)
C8 C9 1.5585(18)
C8 H8 1.0000
C9 C10 1.505(2)
C9 C19 1.5102(18)
C9 C25 1.541(2)
C10 C11 1.329(2)
C10 H10 0.9500
C11 C17 1.484(2)
C13 C14 1.516(2)
C13 C16 1.517(2)
C13 C15 1.523(2)
C14 H14B 0.9800
C14 H14C 0.9800
C14 H14A 0.9800
C15 H15B 0.9800
C15 H15C 0.9800
C15 H15A 0.9800
C16 H16A 0.9800
C16 H16C 0.9800
C16 H16B 0.9800
C18 H18A 0.9800
C18 H18B 0.9800
C18 H18C 0.9800
C19 C20 1.386(2)
C19 C24 1.388(2)
C20 C21 1.393(2)
C20 H20 0.9500
C21 C22 1.387(2)
C21 H21 0.9500
C22 C23 1.386(2)
C22 H22 0.9500
C23 C24 1.389(2)
C23 H23 0.9500
C27 C29 1.512(3)
C27 C28 1.516(2)
C27 C30 1.523(2)
C28 H28A 0.9800
C28 H28B 0.9800
C28 H28C 0.9800
C29 H29C 0.9800
C29 H29B 0.9800
C29 H29A 0.9800
C30 H30A 0.9800
C30 H30C 0.9800
C30 H30B 0.9800
